data_1504270
loop_
_publ_author_name
'Kim, Hyunwoo'
'Chin, Jik'

_publ_section_title
;
 Stereospecific synthesis of alpha-substituted syn-alpha,beta-diamino
 acids by the diaza-Cope rearrangement.
;
_journal_issue 22
_journal_name_full 'Organic letters'
_journal_page_first 5258
_journal_page_last 5260
_journal_paper_doi 10.1021/ol9021904
_journal_volume 11
_journal_year 2009
_chemical_absolute_configuration ad
_chemical_formula_moiety 'C26 H23 F N2 Ni O4, 0.74(C H Cl3), 0.26(C H2 Cl2)'
_chemical_formula_sum 'C27 H24.26 Cl2.74 F N2 Ni O4'
_chemical_formula_weight 615.59
_chemical_name_systematic
; 
 ? 
;
_space_group_IT_number 19
_symmetry_cell_setting orthorhombic
_symmetry_space_group_name_Hall 'P 2ac 2ab'
_symmetry_space_group_name_H-M 'P 21 21 21'
_atom_sites_solution_hydrogens geom
_atom_sites_solution_primary direct
_atom_sites_solution_secondary difmap
_audit_creation_method SHELXL-97
_cell_angle_alpha 90.00
_cell_angle_beta 90.00
_cell_angle_gamma 90.00
_cell_formula_units_Z 4
_cell_length_a 10.9019(9)
_cell_length_b 13.4448(11)
_cell_length_c 18.6462(16)
_cell_measurement_reflns_used 16926
_cell_measurement_temperature 150(1)
_cell_measurement_theta_max 25.0
_cell_measurement_theta_min 2.6
_cell_volume 2733.0(4)
_computing_cell_refinement 'Denzo-SMN (Otwinowski & Minor, 1997)'
_computing_data_collection 'Collect (Nonius B.V., 1997-2002)'
_computing_data_reduction Denzo-SMN
_computing_molecular_graphics 'PLATON (Spek, 2003)'
_computing_publication_material 'SHELXTL V6.1'
_computing_structure_refinement 'SHELXTL V6.1 (Sheldrick, 2008)'
_computing_structure_solution 'SIR-92 (Altomare et al., 1994)'
_diffrn_ambient_temperature 150(2)
_diffrn_detector_area_resol_mean 9
_diffrn_measured_fraction_theta_full 0.996
_diffrn_measured_fraction_theta_max 0.996
_diffrn_measurement_device_type 'Nonius KappaCCD'
_diffrn_measurement_method '\f scans & \w scans with \k offsets'
_diffrn_radiation_monochromator graphite
_diffrn_radiation_source 'fine-focus sealed tube'
_diffrn_radiation_type MoK\a
_diffrn_radiation_wavelength 0.71073
_diffrn_reflns_av_R_equivalents 0.1110
_diffrn_reflns_av_sigmaI/netI 0.0912
_diffrn_reflns_limit_h_max 12
_diffrn_reflns_limit_h_min -10
_diffrn_reflns_limit_k_max 15
_diffrn_reflns_limit_k_min -15
_diffrn_reflns_limit_l_max 22
_diffrn_reflns_limit_l_min -22
_diffrn_reflns_number 16926
_diffrn_reflns_theta_full 25.00
_diffrn_reflns_theta_max 25.00
_diffrn_reflns_theta_min 2.64
_diffrn_standards_number 0
_exptl_absorpt_coefficient_mu 1.021
_exptl_absorpt_correction_T_max 1.079
_exptl_absorpt_correction_T_min 0.503
_exptl_absorpt_correction_type multi-scan
_exptl_absorpt_process_details
; 
multi-scan from symmetry-related measurements 
 Sortav (Blessing 1995) 
;
_exptl_crystal_colour orange
_exptl_crystal_density_diffrn 1.496
_exptl_crystal_density_method 'not measured'
_exptl_crystal_description needle
_exptl_crystal_F_000 1263
_exptl_crystal_size_max 0.26
_exptl_crystal_size_mid 0.06
_exptl_crystal_size_min 0.05
_refine_diff_density_max 0.767
_refine_diff_density_min -0.511
_refine_diff_density_rms 0.082
_refine_ls_abs_structure_details 'Flack H D (1983), Acta Cryst. A39, 876-881'
_refine_ls_abs_structure_Flack -0.03(3)
_refine_ls_extinction_method none
_refine_ls_goodness_of_fit_ref 1.047
_refine_ls_hydrogen_treatment constr
_refine_ls_matrix_type full
_refine_ls_number_parameters 362
_refine_ls_number_reflns 4739
_refine_ls_number_restraints 0
_refine_ls_restrained_S_all 1.047
_refine_ls_R_factor_all 0.1221
_refine_ls_R_factor_gt 0.0718
_refine_ls_shift/su_max 0.000
_refine_ls_shift/su_mean 0.000
_refine_ls_structure_factor_coef Fsqd
_refine_ls_weighting_details 'calc w=1/[\s^2^(Fo^2^)+(0.0995P)^2^+1.3135P] where P=(Fo^2^+2Fc^2^)/3'
_refine_ls_weighting_scheme calc
_refine_ls_wR_factor_gt 0.1655
_refine_ls_wR_factor_ref 0.1961
_reflns_number_gt 3071
_reflns_number_total 4739
_reflns_threshold_expression I>2\s(I)
_cod_data_source_file ol9021904_si_001.cif
_cod_data_source_block k08328
_cod_depositor_comments
;
The following automatic conversions were performed:

'_symmetry_cell_setting' value 'Orthorhombic' changed to
'orthorhombic' according to
/home/saulius/struct/CIF-dictionaries/cif_core.dic dictionary named
'cif_core.dic' version 2.4.2 from 2011-04-26.

Automatic conversion script
Id: cif_fix_values 1715 2011-07-08 13:25:40Z adriana 
;
_cod_database_code 1504270

loop_
_symmetry_equiv_pos_as_xyz
'x, y, z'
'-x+1/2, -y, z+1/2'
'x+1/2, -y+1/2, -z'
'-x, y+1/2, -z+1/2'

loop_
_atom_site_label
_atom_site_type_symbol
_atom_site_fract_x
_atom_site_fract_y
_atom_site_fract_z
_atom_site_U_iso_or_equiv
_atom_site_adp_type
_atom_site_occupancy
_atom_site_symmetry_multiplicity
_atom_site_calc_flag
_atom_site_refinement_flags
_atom_site_disorder_assembly
_atom_site_disorder_group
Ni1 Ni 0.81615(9) 0.12904(7) 0.51330(5) 0.0502(3) Uani 1 1 d . . .
F1 F 0.9534(5) 0.6280(4) 0.6122(3) 0.0863(15) Uani 1 1 d . . .
O1 O 0.8488(5) 0.0979(4) 0.4191(3) 0.0586(15) Uani 1 1 d . . .
O2 O 0.9349(5) 0.0353(4) 0.5321(3) 0.0609(15) Uani 1 1 d . . .
O3 O 0.4574(5) 0.1761(4) 0.5807(3) 0.0617(15) Uani 1 1 d . . .
O4 O 0.5603(5) 0.0604(5) 0.6438(4) 0.0750(18) Uani 1 1 d . . .
N1 N 0.7081(5) 0.2311(4) 0.4924(3) 0.0477(15) Uani 1 1 d . . .
N2 N 0.7761(5) 0.1505(4) 0.6087(3) 0.0472(16) Uani 1 1 d . . .
C1 C 0.6769(8) 0.2623(5) 0.4296(4) 0.0518(19) Uani 1 1 d . . .
H1A H 0.6268 0.3199 0.4269 0.062 Uiso 1 1 calc R . .
C2 C 0.7125(7) 0.2160(6) 0.3634(4) 0.0488(19) Uani 1 1 d . . .
C3 C 0.6659(9) 0.2548(6) 0.2995(4) 0.062(2) Uani 1 1 d . . .
H3A H 0.6101 0.3091 0.3013 0.075 Uiso 1 1 calc R . .
C4 C 0.6985(9) 0.2166(6) 0.2349(4) 0.068(2) Uani 1 1 d . . .
H4A H 0.6646 0.2427 0.1919 0.081 Uiso 1 1 calc R . .
C5 C 0.7824(7) 0.1387(7) 0.2324(4) 0.063(2) Uani 1 1 d . . .
H5A H 0.8069 0.1125 0.1873 0.076 Uiso 1 1 calc R . .
C6 C 0.8304(8) 0.0990(6) 0.2946(4) 0.059(2) Uani 1 1 d . . .
H6A H 0.8857 0.0445 0.2921 0.070 Uiso 1 1 calc R . .
C7 C 0.7977(7) 0.1389(6) 0.3623(4) 0.0500(18) Uani 1 1 d . . .
C8 C 0.9756(7) 0.0036(6) 0.5957(4) 0.054(2) Uani 1 1 d . . .
C9 C 1.0694(9) -0.0662(7) 0.5978(5) 0.071(3) Uani 1 1 d . . .
H9A H 1.1038 -0.0900 0.5543 0.085 Uiso 1 1 calc R . .
C10 C 1.1127(10) -0.1011(8) 0.6622(5) 0.084(3) Uani 1 1 d . . .
H10A H 1.1753 -0.1502 0.6628 0.100 Uiso 1 1 calc R . .
C11 C 1.0654(9) -0.0647(7) 0.7272(5) 0.073(3) Uani 1 1 d . . .
H11A H 1.0967 -0.0884 0.7716 0.087 Uiso 1 1 calc R . .
C12 C 0.9746(8) 0.0044(7) 0.7263(5) 0.065(2) Uani 1 1 d . . .
H12A H 0.9429 0.0293 0.7703 0.079 Uiso 1 1 calc R . .
C13 C 0.9266(7) 0.0399(6) 0.6603(4) 0.053(2) Uani 1 1 d . . .
C14 C 0.8296(7) 0.1104(6) 0.6644(4) 0.0508(18) Uani 1 1 d . . .
H14A H 0.8018 0.1296 0.7107 0.061 Uiso 1 1 calc R . .
C15 C 0.6637(7) 0.2143(5) 0.6192(4) 0.0514(19) Uani 1 1 d . . .
C16 C 0.5480(8) 0.1472(7) 0.6107(4) 0.060(2) Uani 1 1 d . . .
C17 C 0.4472(9) 0.0018(8) 0.6496(7) 0.092(4) Uani 1 1 d . . .
H17A H 0.4674 -0.0696 0.6547 0.110 Uiso 1 1 calc R . .
H17B H 0.3969 0.0104 0.6059 0.110 Uiso 1 1 calc R . .
C18 C 0.3779(13) 0.0367(11) 0.7136(9) 0.141(6) Uani 1 1 d . . .
H18A H 0.3017 -0.0015 0.7181 0.212 Uiso 1 1 calc R . .
H18B H 0.3583 0.1074 0.7082 0.212 Uiso 1 1 calc R . .
H18C H 0.4279 0.0271 0.7568 0.212 Uiso 1 1 calc R . .
C19 C 0.6508(8) 0.2650(6) 0.6909(4) 0.058(2) Uani 1 1 d . . .
H19A H 0.6483 0.2147 0.7290 0.087 Uiso 1 1 calc R . .
H19B H 0.5748 0.3039 0.6917 0.087 Uiso 1 1 calc R . .
H19C H 0.7209 0.3093 0.6987 0.087 Uiso 1 1 calc R . .
C20 C 0.6677(8) 0.2888(5) 0.5567(4) 0.0504(19) Uani 1 1 d . . .
H20A H 0.5820 0.3122 0.5478 0.060 Uiso 1 1 calc R . .
C21 C 0.7464(7) 0.3789(6) 0.5695(4) 0.0529(19) Uani 1 1 d . . .
C22 C 0.8747(7) 0.3744(7) 0.5697(4) 0.0555(19) Uani 1 1 d . . .
H22A H 0.9141 0.3126 0.5606 0.067 Uiso 1 1 calc R . .
C23 C 0.9452(8) 0.4580(6) 0.5830(5) 0.065(2) Uani 1 1 d . . .
H23A H 1.0322 0.4540 0.5824 0.078 Uiso 1 1 calc R . .
C24 C 0.8875(8) 0.5468(7) 0.5969(5) 0.066(2) Uani 1 1 d . . .
C25 C 0.7595(9) 0.5539(7) 0.5975(5) 0.069(2) Uani 1 1 d . . .
H25A H 0.7208 0.6158 0.6072 0.083 Uiso 1 1 calc R . .
C26 C 0.6893(9) 0.4698(6) 0.5837(4) 0.061(2) Uani 1 1 d . . .
H26A H 0.6023 0.4741 0.5839 0.073 Uiso 1 1 calc R . .
C1S C 0.8554(11) -0.1428(7) 0.4361(5) 0.089(3) Uani 1 1 d . . .
H1S1 H 0.8131 -0.1423 0.3891 0.107 Uiso 0.261(6) 1 calc PR A 1
H1S2 H 0.8953 -0.0774 0.4431 0.107 Uiso 0.261(6) 1 calc PR A 1
Cl1 Cl 0.9545(12) -0.2282(8) 0.4379(7) 0.098(4) Uani 0.261(6) 1 d P A 1
Cl2 Cl 0.7348(10) -0.1677(8) 0.5142(5) 0.084(4) Uani 0.261(6) 1 d P A 1
C2S C 0.8554(11) -0.1428(7) 0.4361(5) 0.089(3) Uani 0.00 1 d P A 2
H2S H 0.8745 -0.0749 0.4548 0.107 Uiso 0.739(6) 1 calc PR A 2
Cl3 Cl 0.8606(11) -0.2245(4) 0.5022(3) 0.202(5) Uani 0.739(6) 1 d P A 2
Cl4 Cl 0.7330(3) -0.1368(3) 0.3777(2) 0.0976(14) Uani 0.739(6) 1 d P A 2
Cl5 Cl 0.9741(4) -0.1814(4) 0.3708(3) 0.128(2) Uani 0.739(6) 1 d P A 2

loop_
_atom_site_aniso_label
_atom_site_aniso_U_11
_atom_site_aniso_U_22
_atom_site_aniso_U_33
_atom_site_aniso_U_23
_atom_site_aniso_U_13
_atom_site_aniso_U_12
Ni1 0.0481(5) 0.0496(5) 0.0527(5) -0.0008(4) 0.0004(5) 0.0044(5)
F1 0.078(3) 0.055(3) 0.126(4) -0.020(3) -0.015(3) -0.008(3)
O1 0.065(4) 0.056(3) 0.055(3) 0.002(2) -0.001(3) 0.009(3)
O2 0.060(3) 0.058(3) 0.065(4) -0.005(3) 0.000(3) 0.011(3)
O3 0.049(3) 0.062(3) 0.074(4) 0.006(3) -0.015(3) 0.003(3)
O4 0.052(4) 0.071(4) 0.102(5) 0.027(4) -0.012(3) -0.008(3)
N1 0.050(4) 0.047(3) 0.047(4) 0.001(3) 0.002(3) -0.010(3)
N2 0.045(4) 0.049(4) 0.047(4) -0.006(3) 0.000(3) 0.000(3)
C1 0.050(5) 0.046(4) 0.060(5) 0.005(4) -0.005(4) -0.007(4)
C2 0.053(5) 0.051(4) 0.042(4) 0.000(3) 0.001(4) -0.005(4)
C3 0.072(6) 0.055(4) 0.060(5) 0.002(4) 0.009(5) 0.014(4)
C4 0.074(6) 0.072(5) 0.057(5) 0.007(4) 0.003(5) 0.010(5)
C5 0.063(5) 0.069(5) 0.058(5) 0.001(5) 0.001(4) -0.010(5)
C6 0.064(6) 0.060(5) 0.052(4) -0.008(4) -0.009(4) 0.001(4)
C7 0.047(4) 0.057(4) 0.046(4) 0.001(4) -0.003(3) -0.012(4)
C8 0.051(5) 0.058(5) 0.054(5) 0.007(4) 0.002(4) 0.003(4)
C9 0.074(6) 0.073(6) 0.064(5) 0.009(4) -0.002(5) 0.030(5)
C10 0.076(6) 0.093(7) 0.082(6) 0.019(6) -0.003(5) 0.033(6)
C11 0.071(6) 0.072(6) 0.075(6) 0.005(5) 0.001(5) 0.004(5)
C12 0.054(5) 0.072(6) 0.071(6) 0.001(5) -0.004(5) 0.004(5)
C13 0.045(5) 0.052(4) 0.063(5) 0.006(4) -0.004(4) 0.000(4)
C14 0.043(4) 0.057(5) 0.053(4) 0.003(4) 0.004(4) -0.007(4)
C15 0.051(5) 0.051(4) 0.052(4) -0.003(3) 0.002(4) -0.004(4)
C16 0.062(5) 0.066(6) 0.051(5) 0.004(4) 0.005(4) 0.001(5)
C17 0.054(6) 0.075(6) 0.146(11) 0.034(7) -0.009(7) -0.010(5)
C18 0.087(9) 0.133(12) 0.204(17) 0.036(11) 0.022(10) 0.008(9)
C19 0.054(6) 0.070(5) 0.050(4) 0.000(4) 0.001(4) 0.003(4)
C20 0.045(5) 0.047(4) 0.059(5) 0.002(3) 0.002(4) 0.008(4)
C21 0.050(5) 0.058(5) 0.051(4) 0.004(4) -0.005(4) 0.005(4)
C22 0.053(5) 0.052(4) 0.062(4) -0.005(4) 0.003(4) 0.005(4)
C23 0.044(5) 0.068(6) 0.084(6) -0.009(5) -0.004(5) -0.002(5)
C24 0.060(6) 0.057(5) 0.081(6) -0.012(5) -0.012(5) 0.000(5)
C25 0.062(6) 0.059(6) 0.087(7) -0.007(5) -0.005(5) -0.002(5)
C26 0.055(5) 0.058(5) 0.071(5) -0.001(4) -0.001(5) 0.016(5)
C1S 0.111(8) 0.067(6) 0.091(7) 0.010(5) -0.040(6) -0.018(6)
Cl1 0.118(9) 0.086(7) 0.090(8) 0.011(6) 0.007(7) 0.043(7)
Cl2 0.086(7) 0.104(8) 0.062(5) 0.020(5) 0.018(5) -0.026(6)
C2S 0.111(8) 0.067(6) 0.091(7) 0.010(5) -0.040(6) -0.018(6)
Cl3 0.354(13) 0.117(4) 0.137(5) 0.051(4) -0.065(7) -0.048(6)
Cl4 0.093(3) 0.0630(19) 0.137(3) -0.012(2) -0.058(2) 0.0059(19)
Cl5 0.096(3) 0.127(4) 0.160(5) -0.057(4) -0.014(3) 0.005(3)

loop_
_atom_type_symbol
_atom_type_description
_atom_type_scat_dispersion_real
_atom_type_scat_dispersion_imag
_atom_type_scat_source
C C 0.0033 0.0016 'International Tables Vol C Tables 4.2.6.8 and 6.1.1.4'
H H 0.0000 0.0000 'International Tables Vol C Tables 4.2.6.8 and 6.1.1.4'
F F 0.0171 0.0103 'International Tables Vol C Tables 4.2.6.8 and 6.1.1.4'
N N 0.0061 0.0033 'International Tables Vol C Tables 4.2.6.8 and 6.1.1.4'
Ni Ni 0.3393 1.1124 'International Tables Vol C Tables 4.2.6.8 and 6.1.1.4'
O O 0.0106 0.0060 'International Tables Vol C Tables 4.2.6.8 and 6.1.1.4'
Cl Cl 0.1484 0.1585 'International Tables Vol C Tables 4.2.6.8 and 6.1.1.4'

loop_
_geom_angle_atom_site_label_1
_geom_angle_atom_site_label_2
_geom_angle_atom_site_label_3
_geom_angle
O1 Ni1 O2 83.7(2)
O1 Ni1 N1 95.2(2)
O2 Ni1 N1 174.8(3)
O1 Ni1 N2 175.2(3)
O2 Ni1 N2 95.2(3)
N1 Ni1 N2 86.4(3)
C7 O1 Ni1 126.2(5)
C8 O2 Ni1 128.3(5)
C16 O4 C17 114.9(7)
C1 N1 C20 118.9(6)
C1 N1 Ni1 126.9(5)
C20 N1 Ni1 113.7(5)
C14 N2 C15 119.6(6)
C14 N2 Ni1 126.3(5)
C15 N2 Ni1 113.9(5)
N1 C1 C2 124.7(7)
C7 C2 C3 120.5(7)
C7 C2 C1 121.1(7)
C3 C2 C1 118.3(7)
C4 C3 C2 121.4(8)
C3 C4 C5 119.2(8)
C6 C5 C4 120.8(8)
C5 C6 C7 120.5(8)
O1 C7 C2 125.5(7)
O1 C7 C6 116.9(7)
C2 C7 C6 117.6(7)
O2 C8 C9 119.0(7)
O2 C8 C13 121.6(7)
C9 C8 C13 119.4(7)
C10 C9 C8 120.6(9)
C9 C10 C11 120.6(9)
C12 C11 C10 119.7(9)
C11 C12 C13 120.6(9)
C8 C13 C12 119.1(7)
C8 C13 C14 124.1(7)
C12 C13 C14 116.8(7)
N2 C14 C13 124.3(7)
N2 C15 C19 116.6(6)
N2 C15 C20 104.4(6)
C19 C15 C20 112.3(6)
N2 C15 C16 108.4(6)
C19 C15 C16 106.0(6)
C20 C15 C16 108.8(6)
O3 C16 O4 125.8(8)
O3 C16 C15 121.7(7)
O4 C16 C15 112.3(7)
O4 C17 C18 108.5(10)
N1 C20 C21 112.2(6)
N1 C20 C15 106.2(5)
C21 C20 C15 114.9(6)
C26 C21 C22 118.9(9)
C26 C21 C20 118.8(7)
C22 C21 C20 122.3(8)
C23 C22 C21 121.3(9)
C24 C23 C22 119.0(8)
F1 C24 C23 120.2(8)
F1 C24 C25 118.6(8)
C23 C24 C25 121.1(9)
C26 C25 C24 119.5(9)
C25 C26 C21 120.1(9)
Cl1 C1S Cl3 58.5(6)
Cl1 C1S Cl4 125.3(8)
Cl3 C1S Cl4 122.0(7)
Cl1 C1S Cl5 48.0(6)
Cl3 C1S Cl5 106.3(7)
Cl4 C1S Cl5 98.0(5)
Cl1 C1S Cl2 108.4(8)
Cl3 C1S Cl2 50.6(5)
Cl4 C1S Cl2 87.6(6)
Cl5 C1S Cl2 153.7(7)

loop_
_geom_bond_atom_site_label_1
_geom_bond_atom_site_label_2
_geom_bond_distance
Ni1 O1 1.840(5)
Ni1 O2 1.841(5)
Ni1 N1 1.851(6)
Ni1 N2 1.854(6)
F1 C24 1.337(10)
O1 C7 1.318(9)
O2 C8 1.337(9)
O3 C16 1.200(10)
O4 C16 1.327(10)
O4 C17 1.467(11)
N1 C1 1.289(9)
N1 C20 1.495(9)
N2 C14 1.308(9)
N2 C15 1.507(10)
C1 C2 1.434(10)
C2 C7 1.393(11)
C2 C3 1.396(10)
C3 C4 1.358(11)
C4 C5 1.391(11)
C5 C6 1.380(11)
C6 C7 1.416(10)
C8 C9 1.388(11)
C8 C13 1.404(11)
C9 C10 1.373(12)
C10 C11 1.406(13)
C11 C12 1.358(12)
C12 C13 1.420(11)
C13 C14 1.423(10)
C15 C19 1.508(10)
C15 C20 1.537(10)
C15 C16 1.559(12)
C17 C18 1.489(17)
C20 C21 1.503(11)
C21 C26 1.396(11)
C21 C22 1.400(11)
C22 C23 1.385(12)
C23 C24 1.375(12)
C24 C25 1.400(12)
C25 C26 1.390(12)
C1S Cl1 1.577(15)
C1S Cl3 1.652(10)
C1S Cl4 1.723(10)
C1S Cl5 1.851(13)
C1S Cl2 1.991(14)
